data_7131648
loop_
_publ_author_name
'Hou, Qin'
'Chen, Li-Jun'
'He, Jing'
'Chen, Er-Xia'
'Wang, Bo'
'Zhou, Xuechou'
'Dai, Yumei'
'He, Liang'
'Lin, Qipu'

_publ_section_title
;
 Thiophenol-spaced 2D coordination polymers with extraordinary alkali
 resistance and efficient photothermal conversion.
;
_journal_issue 46
_journal_name_full 'Chemical communications (Cambridge, England)'
_journal_page_first 7072
_journal_page_last 7075
_journal_paper_doi 10.1039/d3cc00778b
_journal_volume 59
_journal_year 2023
_chemical_formula_moiety 'C48 H32 S12 Zn2, 4(C9 H19 N2)'
_chemical_formula_sum 'C84 H108 N8 S12 Zn2'
_chemical_formula_weight 1745.24
_space_group_crystal_system tetragonal
_space_group_IT_number 88
_space_group_name_Hall '-I 4ad'
_space_group_name_H-M_alt 'I 41/a :2'
_atom_sites_solution_hydrogens geom
_atom_sites_solution_primary dual
_audit_creation_date 2022-10-19
_audit_creation_method
;
Olex2 1.5
(compiled 2022.04.07 svn.rca3783a0 for OlexSys, GUI svn.r6498)
;
_audit_update_record
;
2023-02-17 deposited with the CCDC.	2023-05-15 downloaded from the CCDC.
;
_cell_angle_alpha 90
_cell_angle_beta 90
_cell_angle_gamma 90
_cell_formula_units_Z 2
_cell_length_a 11.35023(6)
_cell_length_b 11.35023(6)
_cell_length_c 34.2177(3)
_cell_measurement_reflns_used 21229
_cell_measurement_temperature 199.99(10)
_cell_measurement_theta_max 60.0340
_cell_measurement_theta_min 3.5670
_cell_volume 4408.19(5)
_computing_cell_refinement 'CrysAlisPro 1.171.41.93a (Rigaku OD, 2020)'
_computing_data_collection 'CrysAlisPro 1.171.41.93a (Rigaku OD, 2020)'
_computing_data_reduction 'CrysAlisPro 1.171.41.93a (Rigaku OD, 2020)'
_computing_molecular_graphics 'Olex2 1.5 (Dolomanov et al., 2009)'
_computing_publication_material 'Olex2 1.5 (Dolomanov et al., 2009)'
_computing_structure_refinement 'SHELXL 2018/3 (Sheldrick, 2015)'
_computing_structure_solution 'SHELXT 2014/5 (Sheldrick, 2014)'
_diffrn_ambient_environment N~2~
_diffrn_ambient_temperature 199.99(10)
_diffrn_detector 'Hybrid Pixel Array Detector'
_diffrn_detector_area_resol_mean 10.0000
_diffrn_detector_type HyPix
_diffrn_measured_fraction_theta_full 1.000
_diffrn_measured_fraction_theta_max 0.994
_diffrn_measurement_details
;
List of Runs (angles in degrees, time in seconds):

  # Type    Start    End  Width  t~exp~   \w     \q     \k     \f   Frames
#--------------------------------------------------------------------------
  1  \w     59.00 150.00   0.50    0.22    --   76.57  57.00 -90.00  182
  2  \w     81.00 147.00   0.50    0.22    --   76.57 125.00  60.00  132
  3  \w     79.00 144.00   0.50    0.22    --   76.57 125.00 -30.00  130
  4  \w     86.00 150.00   0.50    0.22    --   76.57  96.00 -74.00  128
  5  \w    -37.00  11.00   0.50    0.06    --   -0.78  96.00 -74.00   96
  6  \w    -14.00  70.00   0.50    0.06    --   -0.78  57.00   0.00  168
  7  \w    -37.00 -11.00   0.50    0.22    --  -78.14  38.00-150.00   52
  8  \w    -79.00 -54.00   0.50    0.22    --  -78.14  96.00 -74.00   50
  9  \w    -38.00 -13.00   0.50    0.22    --  -78.14  38.00-120.00   50
 10  \w    -89.00 -20.00   0.50    0.22    --  -78.14 125.00 -60.00  138
 11  \w    -66.00 -35.00   0.50    0.22    --  -78.14  38.00  90.00   62
 12  \w    -30.00  -4.00   0.50    0.22    --  -78.14  38.00  90.00   52
 13  \w     17.00  91.00   0.50    0.22    --   76.57 -57.00 120.00  148
 14  \w     20.00  46.00   0.50    0.22    --   76.57-125.00 120.00   52
 15  \w     52.00 104.00   0.50    0.22    --   76.57-125.00 120.00  104
 16  \w     55.00 109.00   0.50    0.22    --   76.57-125.00  90.00  108
 17  \w     57.00 106.00   0.50    0.22    --   76.57 -96.00 176.00   98
 18  \w     32.00 103.00   0.50    0.22    --   76.57 -77.00  90.00  142
 19  \w     50.00  97.00   0.50    0.22    --   76.57-125.00   0.00   94
 20  \w     40.00  94.00   0.50    0.22    --   76.57-125.00 -60.00  108
 21  \w     -4.00  23.00   0.50    0.06    --   -0.78 -99.00  60.00   54
 22  \w     -8.00  17.00   0.50    0.06    --   -0.78 -99.00-150.00   50
 23  \w     -2.00  37.00   0.50    0.06    --   -0.78 -99.00  30.00   78
 24  \w    -17.00  33.00   0.50    0.06    --   -0.78 -96.00 176.00  100
 25  \w   -152.00 -55.00   0.50    0.22    --  -78.14 -57.00  90.00  194
 26  \w   -135.00 -85.00   0.50    0.22    --  -78.14 -96.00 176.00  100
 27  \w   -147.00 -95.00   0.50    0.22    --  -78.14 -99.00 -90.00  104
 28  \w   -145.00 -79.00   0.50    0.22    --  -78.14-125.00-120.00  132
;
_diffrn_measurement_device 'four-circle diffractometer'
_diffrn_measurement_device_type 'ROD, Synergy Custom system, HyPix'
_diffrn_measurement_method '\w scans'
_diffrn_orient_matrix_type 'CrysAlisPro convention (1999,Acta A55,543-557)'
_diffrn_orient_matrix_UB_11 -0.0853168000
_diffrn_orient_matrix_UB_12 0.0426919000
_diffrn_orient_matrix_UB_13 -0.0230333000
_diffrn_orient_matrix_UB_21 0.0788471000
_diffrn_orient_matrix_UB_22 0.0179745000
_diffrn_orient_matrix_UB_23 -0.0284868000
_diffrn_orient_matrix_UB_31 -0.0205225000
_diffrn_orient_matrix_UB_32 -0.1085368000
_diffrn_orient_matrix_UB_33 -0.0137730000
_diffrn_radiation_monochromator mirror
_diffrn_radiation_probe x-ray
_diffrn_radiation_type GaK\a
_diffrn_radiation_wavelength 1.3405
_diffrn_reflns_av_R_equivalents 0.0263
_diffrn_reflns_av_unetI/netI 0.0100
_diffrn_reflns_Laue_measured_fraction_full 1.000
_diffrn_reflns_Laue_measured_fraction_max 0.994
_diffrn_reflns_limit_h_max 14
_diffrn_reflns_limit_h_min -14
_diffrn_reflns_limit_k_max 13
_diffrn_reflns_limit_k_min -14
_diffrn_reflns_limit_l_max 42
_diffrn_reflns_limit_l_min -44
_diffrn_reflns_number 29764
_diffrn_reflns_point_group_measured_fraction_full 1.000
_diffrn_reflns_point_group_measured_fraction_max 0.994
_diffrn_reflns_theta_full 53.543
_diffrn_reflns_theta_max 60.274
_diffrn_reflns_theta_min 3.567
_diffrn_source 'micro-focus metaljet'
_exptl_absorpt_coefficient_mu 2.434
_exptl_absorpt_correction_T_max 1.00000
_exptl_absorpt_correction_T_min 0.55117
_exptl_absorpt_correction_type multi-scan
_exptl_absorpt_process_details
;
CrysAlisPro 1.171.41.93a (Rigaku Oxford Diffraction, 2020)
Empirical absorption correction using spherical harmonics,
implemented in SCALE3 ABSPACK scaling algorithm.
;
_exptl_crystal_colour colourless
_exptl_crystal_colour_primary colourless
_exptl_crystal_density_diffrn 1.315
_exptl_crystal_description octahedral
_exptl_crystal_F_000 1840
_exptl_crystal_size_max 0.3
_exptl_crystal_size_mid 0.2
_exptl_crystal_size_min 0.1
_refine_diff_density_max 0.543
_refine_diff_density_min -0.484
_refine_diff_density_rms 0.061
_refine_ls_extinction_method none
_refine_ls_goodness_of_fit_ref 1.079
_refine_ls_hydrogen_treatment constr
_refine_ls_matrix_type full
_refine_ls_number_parameters 173
_refine_ls_number_reflns 2505
_refine_ls_number_restraints 152
_refine_ls_restrained_S_all 1.161
_refine_ls_R_factor_all 0.0547
_refine_ls_R_factor_gt 0.0511
_refine_ls_shift/su_max 0.001
_refine_ls_shift/su_mean 0.000
_refine_ls_structure_factor_coef Fsqd
_refine_ls_weighting_details 'w=1/[\s^2^(Fo^2^)+(0.1010P)^2^+3.0553P] where P=(Fo^2^+2Fc^2^)/3'
_refine_ls_weighting_scheme calc
_refine_ls_wR_factor_gt 0.1590
_refine_ls_wR_factor_ref 0.1643
_reflns_Friedel_coverage 0.000
_reflns_number_gt 2247
_reflns_number_total 2505
_reflns_threshold_expression 'I > 2\s(I)'
_cod_data_source_file d3cc00778b2.cif
_cod_data_source_block a
_cod_depositor_comments 'Adding full bibliography for 7131647--7131649.cif.'
_cod_original_cell_volume 4408.19(6)
_cod_original_sg_symbol_H-M 'I 41/a'
_cod_database_code 7131648
_shelx_shelxl_version_number 2018/3
_chemical_oxdiff_formula 'C11 H10 N O'
_shelx_space_group_comment
;
The symmetry employed for this shelxl refinement is uniquely defined
by the following loop, which should always be used as a source of
symmetry information in preference to the above space-group names.
They are only intended as comments.
;
_shelx_estimated_absorpt_t_max 0.793
_shelx_estimated_absorpt_t_min 0.529
_olex2_refinement_description
;
1. Fixed Uiso
 At 1.2 times of:
  All C(H) groups, All C(H,H) groups
 At 1.5 times of:
  All C(H,H,H) groups
2. Restrained distances
 N1-C1 = N00B-C3
 1.45 with sigma of 0.02
 C7-C6 = C6-C5 = C5-C4
 1.5 with sigma of 0.02
 C00A-C
 1.5 with sigma of 0.02
 C7-C6 \\sim C6-C5 \\sim C5-C4
 with sigma of 0.02
 N1-C4 \\sim N00B-C2
 with sigma of 0.02
 N1-C1 \\sim N00B-C3
 with sigma of 0.02
3. Uiso/Uaniso restraints and constraints
C2 \\sim C00A \\sim N00B \\sim C \\sim N1 \\sim C3 \\sim C1 \\sim C4 \\sim C5
\\sim C6 \\sim C7: within 2A with sigma of 0.01 and sigma for terminal atoms of
0.02 within 2A
4. Rigid body (RIGU) restrains
 C2, C00A, N00B, C, N1, C3, C1, C4, C5, C6, C7
 with sigma for 1-2 distances of 0.001 and sigma for 1-3 distances of 0.002
5. Others
 Fixed Sof: C00A(0.5) N00B(0.5) C3(0.5) H3A(0.5) H3B(0.5) C(0.5) HA(0.5)
 HB(0.5) HC(0.5) C2(0.5) H2A(0.5) H2B(0.5) H2C(0.5) N1(0.5) C1(0.5) H1A(0.5)
 H1B(0.5) C4(0.5) H4A(0.5) H4B(0.5) C5(0.5) H5A(0.5) H5B(0.5) C6(0.5) H6A(0.5)
 H6B(0.5) C7(0.5) H7A(0.5) H7B(0.5) H7C(0.5)
6.a Secondary CH2 refined with riding coordinates:
 C3(H3A,H3B), C1(H1A,H1B), C4(H4A,H4B), C5(H5A,H5B), C6(H6A,H6B)
6.b Aromatic/amide H refined with riding coordinates:
 C006(H006), C007(H007), C008(H008), C009(H009)
6.c Idealised Me refined as rotating group:
 C(HA,HB,HC), C2(H2A,H2B,H2C), C7(H7A,H7B,H7C)
;
_olex2_submission_special_instructions 'No special instructions were received'
_oxdiff_exptl_absorpt_empirical_details
;
Empirical correction (ABSPACK) includes:
- Absorption correction using spherical harmonics
- Frame scaling
;
_oxdiff_exptl_absorpt_empirical_full_max 2.091
_oxdiff_exptl_absorpt_empirical_full_min 0.563

loop_
_space_group_symop_operation_xyz
'x, y, z'
'-x+1/2, -y, z+1/2'
'-y+3/4, x+1/4, z+1/4'
'y+3/4, -x+3/4, z+3/4'
'x+1/2, y+1/2, z+1/2'
'-x+1, -y+1/2, z+1'
'-y+5/4, x+3/4, z+3/4'
'y+5/4, -x+5/4, z+5/4'
'-x, -y, -z'
'x-1/2, y, -z-1/2'
'y-3/4, -x-1/4, -z-1/4'
'-y-3/4, x-3/4, -z-3/4'
'-x+1/2, -y+1/2, -z+1/2'
'x, y+1/2, -z'
'y-1/4, -x+1/4, -z+1/4'
'-y-1/4, x-1/4, -z-1/4'

loop_
_atom_site_label
_atom_site_type_symbol
_atom_site_fract_x
_atom_site_fract_y
_atom_site_fract_z
_atom_site_U_iso_or_equiv
_atom_site_adp_type
_atom_site_occupancy
_atom_site_site_symmetry_order
_atom_site_calc_flag
_atom_site_refinement_flags_posn
_atom_site_refinement_flags_adp
_atom_site_refinement_flags_occupancy
_atom_site_disorder_assembly
_atom_site_disorder_group
Zn01 Zn 0.000000 0.250000 0.625000 0.0520(2) Uani 1 4 d S T P . .
S002 S 0.16196(5) 0.32554(6) 0.65922(2) 0.0638(2) Uani 1 1 d . . . . .
S003 S 0.000000 0.750000 0.76687(3) 0.0756(3) Uani 1 2 d S T P . .
C004 C 0.1126(2) 0.4448(2) 0.68716(6) 0.0516(5) Uani 1 1 d . . . . .
C005 C 0.0432(2) 0.6349(2) 0.73453(7) 0.0603(6) Uani 1 1 d . . . . .
C006 C -0.0394(2) 0.5621(3) 0.71759(7) 0.0669(6) Uani 1 1 d . . . . .
H006 H -0.120746 0.575532 0.722268 0.080 Uiso 1 1 calc R U . . .
C007 C -0.0052(2) 0.4698(3) 0.69387(8) 0.0653(6) Uani 1 1 d . . . . .
H007 H -0.063835 0.422253 0.681863 0.078 Uiso 1 1 calc R U . . .
C008 C 0.1950(2) 0.5200(3) 0.70364(10) 0.0759(8) Uani 1 1 d . . . . .
H008 H 0.276404 0.507418 0.698756 0.091 Uiso 1 1 calc R U . . .
C009 C 0.1606(3) 0.6129(3) 0.72701(10) 0.0816(8) Uani 1 1 d . . . . .
H009 H 0.218914 0.662674 0.738152 0.098 Uiso 1 1 calc R U . . .
C00A C 0.5058(17) 0.2647(13) 0.6646(2) 0.1003(18) Uani 0.5 1 d D U P A -1
N00B N 0.4402(7) 0.1756(7) 0.67574(18) 0.0934(15) Uani 0.5 1 d D U P A -1
C3 C 0.4489(10) 0.1642(10) 0.7168(2) 0.116(2) Uani 0.5 1 d D U P A -1
H3A H 0.372190 0.181650 0.729290 0.139 Uiso 0.5 1 calc R U P A -1
H3B H 0.472803 0.083148 0.723943 0.139 Uiso 0.5 1 calc R U P A -1
C C 0.5201(12) 0.3036(10) 0.6246(3) 0.132(3) Uani 0.5 1 d D U P A -1
HA H 0.478498 0.249375 0.607065 0.198 Uiso 0.5 1 calc R U P A -1
HB H 0.604031 0.304641 0.617900 0.198 Uiso 0.5 1 calc R U P A -1
HC H 0.487371 0.382992 0.621703 0.198 Uiso 0.5 1 calc R U P A -1
C2 C 0.3668(10) 0.0987(10) 0.6538(3) 0.137(3) Uani 0.5 1 d D U P A -1
H2A H 0.336913 0.140147 0.630754 0.205 Uiso 0.5 1 calc R U P A -1
H2B H 0.300442 0.073139 0.670085 0.205 Uiso 0.5 1 calc R U P A -1
H2C H 0.412392 0.029745 0.645566 0.205 Uiso 0.5 1 calc R U P A -1
N1 N 0.5635(9) 0.3098(8) 0.6952(3) 0.1189(19) Uani 0.5 1 d D U P A -1
C1 C 0.5309(10) 0.2423(12) 0.7283(2) 0.122(3) Uani 0.5 1 d D U P A -1
H1A H 0.600452 0.200627 0.738982 0.146 Uiso 0.5 1 calc R U P A -1
H1B H 0.498605 0.294255 0.748930 0.146 Uiso 0.5 1 calc R U P A -1
C4 C 0.6375(13) 0.4130(11) 0.6909(4) 0.170(3) Uani 0.5 1 d D U P A -1
H4A H 0.718081 0.385174 0.684755 0.203 Uiso 0.5 1 calc R U P A -1
H4B H 0.641356 0.452298 0.716675 0.203 Uiso 0.5 1 calc R U P A -1
C5 C 0.6022(16) 0.5157(12) 0.6578(4) 0.187(4) Uani 0.5 1 d D U P A -1
H5A H 0.588372 0.466053 0.634434 0.225 Uiso 0.5 1 calc R U P A -1
H5B H 0.522254 0.537876 0.666714 0.225 Uiso 0.5 1 calc R U P A -1
C6 C 0.6427(16) 0.6318(14) 0.6385(5) 0.205(4) Uani 0.5 1 d D U P A -1
H6A H 0.606413 0.618863 0.612518 0.246 Uiso 0.5 1 calc R U P A -1
H6B H 0.586517 0.685127 0.651790 0.246 Uiso 0.5 1 calc R U P A -1
C7 C 0.7324(18) 0.7252(16) 0.6261(6) 0.232(7) Uani 0.5 1 d D U P A -1
H7A H 0.807851 0.709817 0.639102 0.348 Uiso 0.5 1 calc R U P A -1
H7B H 0.703669 0.803399 0.633670 0.348 Uiso 0.5 1 calc R U P A -1
H7C H 0.743222 0.722261 0.597741 0.348 Uiso 0.5 1 calc R U P A -1

loop_
_atom_site_aniso_label
_atom_site_aniso_U_11
_atom_site_aniso_U_22
_atom_site_aniso_U_33
_atom_site_aniso_U_23
_atom_site_aniso_U_13
_atom_site_aniso_U_12
Zn01 0.0527(3) 0.0527(3) 0.0506(4) 0.000 0.000 0.000
S002 0.0494(3) 0.0710(4) 0.0711(4) -0.0142(3) -0.0045(2) 0.0052(2)
S003 0.1224(9) 0.0537(5) 0.0506(5) 0.000 0.000 0.0062(5)
C004 0.0530(11) 0.0533(11) 0.0484(10) 0.0022(8) -0.0052(8) -0.0015(8)
C005 0.0806(16) 0.0489(11) 0.0515(11) 0.0046(9) -0.0052(10) 0.0007(10)
C006 0.0614(14) 0.0774(16) 0.0618(13) -0.0122(12) 0.0032(11) 0.0037(11)
C007 0.0541(12) 0.0775(15) 0.0643(14) -0.0182(12) -0.0004(10) -0.0034(11)
C008 0.0556(13) 0.0708(16) 0.101(2) -0.0167(14) -0.0111(13) -0.0027(11)
C009 0.0777(18) 0.0662(15) 0.101(2) -0.0201(15) -0.0204(16) -0.0079(13)
C00A 0.112(4) 0.102(5) 0.088(3) -0.011(3) 0.024(3) 0.044(3)
N00B 0.108(4) 0.103(4) 0.068(3) -0.005(3) -0.005(3) 0.039(3)
C3 0.154(5) 0.125(5) 0.070(3) -0.004(3) -0.006(3) 0.018(4)
C 0.156(9) 0.138(8) 0.102(4) 0.016(4) 0.034(5) 0.023(7)
C2 0.134(6) 0.126(6) 0.151(7) -0.045(5) -0.044(6) 0.051(4)
N1 0.131(4) 0.111(4) 0.115(4) -0.031(3) 0.019(4) 0.030(3)
C1 0.148(6) 0.135(5) 0.083(3) -0.030(3) -0.006(3) 0.026(5)
C4 0.173(7) 0.132(5) 0.204(7) -0.045(5) 0.037(6) -0.002(4)
C5 0.210(9) 0.146(7) 0.205(8) -0.032(5) 0.052(7) -0.003(6)
C6 0.239(10) 0.168(8) 0.207(9) -0.025(7) 0.065(9) -0.017(7)
C7 0.283(15) 0.171(10) 0.241(15) -0.058(10) 0.086(13) -0.046(10)

loop_
_atom_type_symbol
_atom_type_description
_atom_type_scat_dispersion_real
_atom_type_scat_dispersion_imag
_atom_type_scat_source
C C 0.0137 0.0067 'International Tables Vol C Tables 4.2.6.8 and 6.1.1.4'
H H 0.0000 0.0000 'International Tables Vol C Tables 4.2.6.8 and 6.1.1.4'
N N 0.0241 0.0134 'International Tables Vol C Tables 4.2.6.8 and 6.1.1.4'
S S 0.2925 0.4295 'International Tables Vol C Tables 4.2.6.8 and 6.1.1.4'
Zn Zn -2.7473 0.5279 'International Tables Vol C Tables 4.2.6.8 and 6.1.1.4'

loop_
_geom_angle_atom_site_label_1
_geom_angle_atom_site_label_2
_geom_angle_atom_site_label_3
_geom_angle
_geom_angle_site_symmetry_1
_geom_angle_site_symmetry_3
_geom_angle_publ_flag
S002 Zn01 S002 104.473(15) 15_556 6_454 ?
S002 Zn01 S002 104.474(15) 12_667 . ?
S002 Zn01 S002 104.474(15) 15_556 . ?
S002 Zn01 S002 120.01(3) 15_556 12_667 ?
S002 Zn01 S002 104.473(15) 6_454 12_667 ?
S002 Zn01 S002 120.01(3) 6_454 . ?
C004 S002 Zn01 107.77(7) . . ?
C005 S003 C005 103.19(15) . 6_464 ?
C007 C004 S002 123.90(18) . . ?
C008 C004 S002 118.89(19) . . ?
C008 C004 C007 117.2(2) . . ?
C006 C005 S003 121.0(2) . . ?
C006 C005 C009 118.0(2) . . ?
C009 C005 S003 120.9(2) . . ?
C005 C006 H006 119.6 . . ?
C005 C006 C007 120.8(2) . . ?
C007 C006 H006 119.6 . . ?
C004 C007 H007 119.2 . . ?
C006 C007 C004 121.6(2) . . ?
C006 C007 H007 119.2 . . ?
C004 C008 H008 119.5 . . ?
C009 C008 C004 121.1(3) . . ?
C009 C008 H008 119.5 . . ?
C005 C009 C008 121.3(3) . . ?
C005 C009 H009 119.4 . . ?
C008 C009 H009 119.4 . . ?
N00B C00A C 124.9(13) . . ?
N00B C00A N1 110.3(9) . . ?
N1 C00A C 124.7(15) . . ?
C00A N00B C3 108.6(9) . . ?
C00A N00B C2 130.8(8) . . ?
C3 N00B C2 120.6(9) . . ?
N00B C3 H3A 110.5 . . ?
N00B C3 H3B 110.5 . . ?
H3A C3 H3B 108.7 . . ?
C1 C3 N00B 106.2(9) . . ?
C1 C3 H3A 110.5 . . ?
C1 C3 H3B 110.5 . . ?
C00A C HA 109.5 . . ?
C00A C HB 109.5 . . ?
C00A C HC 109.5 . . ?
HA C HB 109.5 . . ?
HA C HC 109.5 . . ?
HB C HC 109.5 . . ?
N00B C2 H2A 109.5 . . ?
N00B C2 H2B 109.5 . . ?
N00B C2 H2C 109.5 . . ?
H2A C2 H2B 109.5 . . ?
H2A C2 H2C 109.5 . . ?
H2B C2 H2C 109.5 . . ?
C00A N1 C1 106.9(10) . . ?
C00A N1 C4 120.9(12) . . ?
C1 N1 C4 132.1(11) . . ?
C3 C1 N1 107.6(8) . . ?
C3 C1 H1A 110.2 . . ?
C3 C1 H1B 110.2 . . ?
N1 C1 H1A 110.2 . . ?
N1 C1 H1B 110.2 . . ?
H1A C1 H1B 108.5 . . ?
N1 C4 H4A 107.4 . . ?
N1 C4 H4B 107.4 . . ?
N1 C4 C5 119.6(12) . . ?
H4A C4 H4B 107.0 . . ?
C5 C4 H4A 107.4 . . ?
C5 C4 H4B 107.4 . . ?
C4 C5 H5A 100.8 . . ?
C4 C5 H5B 100.8 . . ?
H5A C5 H5B 104.4 . . ?
C6 C5 C4 144.3(15) . . ?
C6 C5 H5A 100.8 . . ?
C6 C5 H5B 100.8 . . ?
C5 C6 H6A 97.6 . . ?
C5 C6 H6B 97.6 . . ?
H6A C6 H6B 103.6 . . ?
C7 C6 C5 155.2(19) . . ?
C7 C6 H6A 97.6 . . ?
C7 C6 H6B 97.6 . . ?
C6 C7 H7A 109.5 . . ?
C6 C7 H7B 109.5 . . ?
C6 C7 H7C 109.5 . . ?
H7A C7 H7B 109.5 . . ?
H7A C7 H7C 109.5 . . ?
H7B C7 H7C 109.5 . . ?

loop_
_geom_bond_atom_site_label_1
_geom_bond_atom_site_label_2
_geom_bond_distance
_geom_bond_site_symmetry_2
_geom_bond_publ_flag
Zn01 S002 2.3421(6) 15_556 ?
Zn01 S002 2.3421(6) 12_667 ?
Zn01 S002 2.3422(6) . ?
Zn01 S002 2.3421(6) 6_454 ?
S002 C004 1.749(2) . ?
S003 C005 1.781(2) . ?
S003 C005 1.781(2) 6_464 ?
C004 C007 1.386(3) . ?
C004 C008 1.386(3) . ?
C005 C006 1.377(4) . ?
C005 C009 1.380(4) . ?
C006 H006 0.9500 . ?
C006 C007 1.381(3) . ?
C007 H007 0.9500 . ?
C008 H008 0.9500 . ?
C008 C009 1.379(4) . ?
C009 H009 0.9500 . ?
C00A N00B 1.31(2) . ?
C00A C 1.448(10) . ?
C00A N1 1.337(17) . ?
N00B C3 1.414(8) . ?
N00B C2 1.420(11) . ?
C3 H3A 0.9900 . ?
C3 H3B 0.9900 . ?
C3 C1 1.345(17) . ?
C HA 0.9800 . ?
C HB 0.9800 . ?
C HC 0.9800 . ?
C2 H2A 0.9800 . ?
C2 H2B 0.9800 . ?
C2 H2C 0.9800 . ?
N1 C1 1.416(11) . ?
N1 C4 1.448(14) . ?
C1 H1A 0.9900 . ?
C1 H1B 0.9900 . ?
C4 H4A 0.9900 . ?
C4 H4B 0.9900 . ?
C4 C5 1.674(11) . ?
C5 H5A 0.9900 . ?
C5 H5B 0.9900 . ?
C5 C6 1.545(11) . ?
C6 H6A 0.9900 . ?
C6 H6B 0.9900 . ?
C6 C7 1.529(11) . ?
C7 H7A 0.9800 . ?
C7 H7B 0.9800 . ?
C7 H7C 0.9800 . ?

loop_
_geom_torsion_atom_site_label_1
_geom_torsion_atom_site_label_2
_geom_torsion_atom_site_label_3
_geom_torsion_atom_site_label_4
_geom_torsion
_geom_torsion_site_symmetry_1
_geom_torsion_site_symmetry_2
_geom_torsion_site_symmetry_3
_geom_torsion_site_symmetry_4
_geom_torsion_publ_flag
Zn01 S002 C004 C007 13.1(2) . . . . ?
Zn01 S002 C004 C008 -166.5(2) . . . . ?
S002 C004 C007 C006 177.1(2) . . . . ?
S002 C004 C008 C009 -177.7(3) . . . . ?
S003 C005 C006 C007 -177.2(2) . . . . ?
S003 C005 C009 C008 176.5(3) . . . . ?
C004 C008 C009 C005 -0.6(5) . . . . ?
C005 S003 C005 C006 -81.3(2) 6_464 . . . ?
C005 S003 C005 C009 101.4(2) 6_464 . . . ?
C005 C006 C007 C004 1.9(4) . . . . ?
C006 C005 C009 C008 -0.8(5) . . . . ?
C007 C004 C008 C009 2.6(4) . . . . ?
C008 C004 C007 C006 -3.2(4) . . . . ?
C009 C005 C006 C007 0.2(4) . . . . ?
C00A N00B C3 C1 -6.0(12) . . . . ?
C00A N1 C1 C3 -4.0(13) . . . . ?
C00A N1 C4 C5 31.8(17) . . . . ?
N00B C00A N1 C1 0.1(14) . . . . ?
N00B C00A N1 C4 -176.9(9) . . . . ?
N00B C3 C1 N1 6.0(12) . . . . ?
C C00A N00B C3 179.7(13) . . . . ?
C C00A N00B C2 -2(2) . . . . ?
C C00A N1 C1 -176.0(13) . . . . ?
C C00A N1 C4 7(2) . . . . ?
C2 N00B C3 C1 175.3(8) . . . . ?
N1 C00A N00B C3 3.6(14) . . . . ?
N1 C00A N00B C2 -177.9(8) . . . . ?
N1 C4 C5 C6 -175.3(18) . . . . ?
C1 N1 C4 C5 -144.3(12) . . . . ?
C4 N1 C1 C3 172.5(11) . . . . ?
C4 C5 C6 C7 21(5) . . . . ?
